data_2212328
loop_
_publ_author_name
'P. S. Patil'
'Mohd Mustaqim Rosli'
'Hoong-Kun Fun'
'Ibrahim Abdul Razak '
'S. M. Dharmaprakash'

_publ_section_title
;
 3-(5-Bromo-2-thienyl)-1-(4-nitrophenyl)prop-2-en-1-one
;
_journal_coeditor_code OM2091
_journal_issue 2
_journal_name_full 'Acta Crystallographica Section E'
_journal_page_first o785
_journal_page_last o786
_journal_paper_doi 10.1107/S1600536807001730
_journal_volume 63
_journal_year 2007
_chemical_formula_iupac 'C13 H8 Br N O3 S'
_chemical_formula_moiety 'C13 H8 Br N O3 S'
_chemical_formula_sum 'C13 H8 Br N O3 S'
_chemical_formula_weight 338.17
_chemical_name_common
;
 3-(5-Br-2-thienyl)-1-(4-nitrophenyl)prop-2-en-1-one
;
_chemical_name_systematic
;
3-(5-Bromo-2-thienyl)-1-(4-nitrophenyl)prop-2-en-1-one
;
_space_group_IT_number 9
_symmetry_cell_setting monoclinic
_symmetry_space_group_name_Hall 'C -2yc'
_symmetry_space_group_name_H-M 'C 1 c 1'
_atom_sites_solution_hydrogens geom
_atom_sites_solution_primary direct
_atom_sites_solution_secondary difmap
_audit_creation_method SHELXL-97
_cell_angle_alpha 90.00
_cell_angle_beta 94.5490(10)
_cell_angle_gamma 90.00
_cell_formula_units_Z 8
_cell_length_a 6.3062(2)
_cell_length_b 30.3062(8)
_cell_length_c 13.1854(4)
_cell_measurement_reflns_used 6031
_cell_measurement_temperature 100.00(10)
_cell_measurement_theta_max 37.50
_cell_measurement_theta_min 1.34
_cell_volume 2512.02(13)
_computing_cell_refinement APEX2
_computing_data_collection 'APEX2 (Bruker, 2005)'
_computing_data_reduction 'SAINT (Bruker, 2005)'
_computing_molecular_graphics SHELXTL
_computing_publication_material
;
SHELXTL, PARST (Nardelli, 1995) and PLATON (Spek, 2003)
;
_computing_structure_refinement SHELXTL
_computing_structure_solution 'SHELXTL (Sheldrick, 1998)'
_diffrn_ambient_temperature 297(2)
_diffrn_detector_area_resol_mean 8.33
_diffrn_measured_fraction_theta_full 0.991
_diffrn_measured_fraction_theta_max 0.991
_diffrn_measurement_device_type
;
Bruker SMART APEX-II CCD area-detector
;
_diffrn_measurement_method \w
_diffrn_radiation_monochromator graphite
_diffrn_radiation_source 'fine-focus sealed tube'
_diffrn_radiation_type MoK\a
_diffrn_radiation_wavelength 0.71073
_diffrn_reflns_av_R_equivalents 0.0464
_diffrn_reflns_av_sigmaI/netI 0.0596
_diffrn_reflns_limit_h_max 10
_diffrn_reflns_limit_h_min -10
_diffrn_reflns_limit_k_max 51
_diffrn_reflns_limit_k_min -50
_diffrn_reflns_limit_l_max 22
_diffrn_reflns_limit_l_min -22
_diffrn_reflns_number 22566
_diffrn_reflns_theta_full 37.50
_diffrn_reflns_theta_max 37.50
_diffrn_reflns_theta_min 1.34
_diffrn_standards_number 0
_exptl_absorpt_coefficient_mu 3.441
_exptl_absorpt_correction_T_max 0.5305
_exptl_absorpt_correction_T_min 0.2604
_exptl_absorpt_correction_type multi-scan
_exptl_absorpt_process_details '(SADABS; Bruker, 2005)'
_exptl_crystal_colour Yellow
_exptl_crystal_density_diffrn 1.788
_exptl_crystal_density_method 'not measured'
_exptl_crystal_description Block
_exptl_crystal_F_000 1344
_exptl_crystal_size_max 0.53
_exptl_crystal_size_mid 0.27
_exptl_crystal_size_min 0.21
_refine_diff_density_max 1.090
_refine_diff_density_min -1.043
_refine_ls_abs_structure_details 'Flack (1983), 3980 Friedel pairs'
_refine_ls_abs_structure_Flack 0.352(6)
_refine_ls_extinction_method none
_refine_ls_goodness_of_fit_ref 1.013
_refine_ls_hydrogen_treatment constr
_refine_ls_matrix_type full
_refine_ls_number_parameters 344
_refine_ls_number_reflns 10546
_refine_ls_number_restraints 2
_refine_ls_restrained_S_all 1.013
_refine_ls_R_factor_all 0.0499
_refine_ls_R_factor_gt 0.0415
_refine_ls_shift/su_max 0.000
_refine_ls_shift/su_mean 0.000
_refine_ls_structure_factor_coef Fsqd
_refine_ls_weighting_details 'calc w=1/[\s^2^(Fo^2^)+(0.0671P)^2^] where P=(Fo^2^+2Fc^2^)/3'
_refine_ls_weighting_scheme calc
_refine_ls_wR_factor_gt 0.1068
_refine_ls_wR_factor_ref 0.1163
_reflns_number_gt 9054
_reflns_number_total 10546
_reflns_threshold_expression I>2\s(I)
_cod_data_source_file om2091.cif
_cod_data_source_block I
_cod_original_sg_symbol_H-M 'C c'
_cod_database_code 2212328
_cod_database_fobs_code 2212328

loop_
_symmetry_equiv_pos_as_xyz
'x, y, z'
'x, -y, z+1/2'
'x+1/2, y+1/2, z'
'x+1/2, -y+1/2, z+1/2'

loop_
_atom_site_type_symbol
_atom_site_label
_atom_site_fract_x
_atom_site_fract_y
_atom_site_fract_z
_atom_site_U_iso_or_equiv
_atom_site_adp_type
_atom_site_calc_flag
_atom_site_refinement_flags
_atom_site_occupancy
Br Br1A 0.85252(4) 0.404914(8) 0.00995(3) 0.02630(6) Uani d . 1
S S1A 1.00249(11) 0.30686(2) 0.02960(6) 0.02495(13) Uani d . 1
O O1A 1.5261(3) 0.16360(7) 0.0386(2) 0.0276(4) Uani d . 1
O O2A 0.6744(4) 0.00677(8) -0.0419(2) 0.0330(5) Uani d . 1
O O3A 0.9695(4) -0.02863(7) -0.01172(19) 0.0286(4) Uani d . 1
N N1A 0.8657(4) 0.00569(8) -0.01956(19) 0.0237(4) Uani d . 1
C C1A 0.9844(4) 0.12576(8) -0.0111(2) 0.0197(4) Uani d . 1
H H1AA 0.9148 0.1524 -0.0246 0.024 Uiso calc R 1
C C2A 0.8737(4) 0.08645(8) -0.0250(2) 0.0204(4) Uani d . 1
H H2AA 0.7308 0.0863 -0.0487 0.024 Uiso calc R 1
C C3A 0.9809(4) 0.04734(8) -0.0028(2) 0.0200(4) Uani d . 1
C C4A 1.1934(5) 0.04579(9) 0.0344(2) 0.0224(4) Uani d . 1
H H4AA 1.2603 0.0190 0.0499 0.027 Uiso calc R 1
C C5A 1.3032(4) 0.08546(9) 0.0478(2) 0.0206(4) Uani d . 1
H H5AA 1.4451 0.0854 0.0731 0.025 Uiso calc R 1
C C6A 1.1994(4) 0.12563(8) 0.0231(2) 0.0192(4) Uani d . 1
C C7A 1.3321(4) 0.16669(8) 0.0322(2) 0.0205(4) Uani d . 1
C C8A 1.2245(4) 0.21004(8) 0.0317(2) 0.0212(4) Uani d . 1
H H8AA 1.0786 0.2118 0.0370 0.025 Uiso calc R 1
C C9A 1.3407(5) 0.24706(8) 0.0233(2) 0.0209(4) Uani d . 1
H H9AA 1.4861 0.2432 0.0191 0.025 Uiso calc R 1
C C10A 1.2645(4) 0.29183(8) 0.0200(2) 0.0200(4) Uani d . 1
C C11A 1.3878(4) 0.32813(9) 0.0056(3) 0.0248(5) Uani d . 1
H H11A 1.5337 0.3265 -0.0001 0.030 Uiso calc R 1
C C12A 1.2725(5) 0.36858(9) 0.0002(2) 0.0241(5) Uani d . 1
H H12A 1.3322 0.3961 -0.0099 0.029 Uiso calc R 1
C C13A 1.0629(4) 0.36135(9) 0.0117(2) 0.0219(4) Uani d . 1
Br Br1B 0.35263(4) 0.273081(9) 0.30616(3) 0.02828(7) Uani d . 1
S S1B 0.18815(12) 0.17629(2) 0.28367(6) 0.02276(12) Uani d . 1
O O1B -0.3477(4) 0.03735(8) 0.2097(2) 0.0318(5) Uani d . 1
O O2B 0.4996(4) -0.12132(9) 0.2911(2) 0.0368(5) Uani d . 1
O O3B 0.2039(4) -0.15681(8) 0.2585(3) 0.0406(7) Uani d . 1
N N1B 0.3070(5) -0.12263(8) 0.2714(2) 0.0266(5) Uani d . 1
C C1B 0.1878(5) -0.00263(9) 0.2792(2) 0.0221(4) Uani d . 1
H H1BA 0.2581 0.0237 0.2960 0.026 Uiso calc R 1
C C2B 0.2975(5) -0.04210(9) 0.2881(2) 0.0238(5) Uani d . 1
H H2BA 0.4409 -0.0427 0.3108 0.029 Uiso calc R 1
C C3B 0.1887(5) -0.08071(9) 0.2622(2) 0.0218(4) Uani d . 1
C C4B -0.0249(4) -0.08143(9) 0.2290(2) 0.0224(4) Uani d . 1
H H4BA -0.0947 -0.1079 0.2140 0.027 Uiso calc R 1
C C5B -0.1321(4) -0.04158(8) 0.2188(2) 0.0213(4) Uani d . 1
H H5BA -0.2743 -0.0412 0.1940 0.026 Uiso calc R 1
C C6B -0.0281(4) -0.00194(8) 0.2453(2) 0.0201(4) Uani d . 1
C C7B -0.1566(5) 0.03968(8) 0.2342(2) 0.0222(4) Uani d . 1
C C8B -0.0480(5) 0.08246(9) 0.2534(2) 0.0225(4) Uani d . 1
H H8BA 0.0953 0.0833 0.2763 0.027 Uiso calc R 1
C C9B -0.1591(5) 0.12024(9) 0.2375(2) 0.0233(5) Uani d . 1
H H9BA -0.3031 0.1175 0.2171 0.028 Uiso calc R 1
C C10B -0.0765(5) 0.16443(9) 0.2489(2) 0.0227(4) Uani d . 1
C C11B -0.1950(5) 0.20244(9) 0.2367(3) 0.0264(5) Uani d . 1
H H11B -0.3401 0.2027 0.2176 0.032 Uiso calc R 1
C C12B -0.0721(5) 0.24146(9) 0.2563(3) 0.0265(5) Uani d . 1
H H12B -0.1276 0.2699 0.2527 0.032 Uiso calc R 1
C C13B 0.1338(5) 0.23198(9) 0.2807(2) 0.0233(5) Uani d . 1

loop_
_atom_site_aniso_label
_atom_site_aniso_U_11
_atom_site_aniso_U_22
_atom_site_aniso_U_33
_atom_site_aniso_U_12
_atom_site_aniso_U_13
_atom_site_aniso_U_23
Br1A 0.02921(12) 0.01585(10) 0.03400(14) 0.00206(9) 0.00344(10) 0.00044(10)
S1A 0.0228(3) 0.0154(3) 0.0366(4) -0.0013(2) 0.0022(3) 0.0032(2)
O1A 0.0242(9) 0.0203(9) 0.0380(12) 0.0009(7) 0.0005(8) -0.0009(8)
O2A 0.0301(10) 0.0255(10) 0.0430(13) -0.0082(8) 0.0011(10) -0.0017(9)
O3A 0.0393(11) 0.0140(8) 0.0329(11) -0.0004(7) 0.0050(9) 0.0010(8)
N1A 0.0340(11) 0.0161(9) 0.0216(10) -0.0040(7) 0.0057(9) -0.0010(8)
C1A 0.0209(10) 0.0157(9) 0.0226(11) 0.0014(7) 0.0012(8) 0.0010(8)
C2A 0.0233(10) 0.0166(9) 0.0212(10) 0.0009(7) 0.0011(8) 0.0001(8)
C3A 0.0254(11) 0.0156(9) 0.0194(10) -0.0014(7) 0.0044(9) -0.0013(8)
C4A 0.0278(11) 0.0152(10) 0.0241(11) 0.0034(8) 0.0017(9) 0.0004(8)
C5A 0.0215(10) 0.0167(10) 0.0233(11) 0.0024(7) 0.0012(9) 0.0007(8)
C6A 0.0229(10) 0.0144(9) 0.0201(10) 0.0001(7) 0.0007(8) -0.0002(8)
C7A 0.0256(11) 0.0144(9) 0.0213(11) 0.0009(7) 0.0013(9) -0.0009(8)
C8A 0.0258(11) 0.0147(10) 0.0229(11) -0.0003(7) 0.0012(9) -0.0005(8)
C9A 0.0241(10) 0.0151(9) 0.0237(12) 0.0005(8) 0.0026(9) 0.0001(8)
C10A 0.0224(10) 0.0152(9) 0.0221(11) -0.0015(7) 0.0015(8) 0.0001(8)
C11A 0.0255(12) 0.0178(10) 0.0318(14) -0.0024(8) 0.0061(10) -0.0003(10)
C12A 0.0289(12) 0.0142(9) 0.0299(13) -0.0035(8) 0.0067(10) -0.0017(9)
C13A 0.0256(11) 0.0158(10) 0.0244(11) -0.0004(8) 0.0022(9) -0.0004(9)
Br1B 0.03412(14) 0.01846(12) 0.03213(14) -0.00410(10) 0.00172(11) -0.00381(10)
S1B 0.0284(3) 0.0153(3) 0.0243(3) 0.0008(2) 0.0004(2) -0.0005(2)
O1B 0.0268(10) 0.0208(9) 0.0470(14) -0.0011(7) -0.0036(9) 0.0032(9)
O2B 0.0318(11) 0.0276(11) 0.0506(16) 0.0080(8) 0.0006(11) -0.0014(10)
O3B 0.0368(12) 0.0173(9) 0.068(2) 0.0010(8) 0.0078(13) -0.0036(11)
N1B 0.0344(12) 0.0163(9) 0.0293(12) 0.0019(8) 0.0046(10) -0.0006(8)
C1B 0.0268(11) 0.0166(10) 0.0228(11) -0.0010(8) 0.0019(9) 0.0003(9)
C2B 0.0252(11) 0.0209(11) 0.0250(12) -0.0002(8) 0.0009(9) -0.0005(9)
C3B 0.0277(11) 0.0158(10) 0.0219(11) 0.0016(8) 0.0023(9) 0.0003(8)
C4B 0.0257(11) 0.0159(10) 0.0257(12) -0.0017(8) 0.0039(9) -0.0019(9)
C5B 0.0246(10) 0.0160(10) 0.0231(11) -0.0015(7) 0.0016(9) -0.0009(8)
C6B 0.0252(10) 0.0155(9) 0.0200(10) 0.0001(7) 0.0039(8) 0.0018(8)
C7B 0.0308(12) 0.0150(10) 0.0207(11) 0.0015(8) 0.0006(9) 0.0026(8)
C8B 0.0289(12) 0.0159(10) 0.0221(11) -0.0005(8) -0.0003(9) 0.0014(8)
C9B 0.0283(12) 0.0167(10) 0.0245(12) 0.0008(8) -0.0004(9) 0.0005(9)
C10B 0.0283(11) 0.0149(10) 0.0243(11) 0.0024(8) -0.0023(9) -0.0004(9)
C11B 0.0283(12) 0.0187(11) 0.0318(14) 0.0014(8) -0.0011(11) -0.0013(10)
C12B 0.0332(13) 0.0159(11) 0.0303(14) 0.0012(9) 0.0018(11) -0.0022(10)
C13B 0.0319(13) 0.0154(10) 0.0226(11) -0.0005(8) 0.0025(10) -0.0025(8)

loop_
_atom_type_symbol
_atom_type_description
_atom_type_scat_dispersion_real
_atom_type_scat_dispersion_imag
_atom_type_scat_source
C C 0.0033 0.0016 'International Tables Vol C Tables 4.2.6.8 and 6.1.1.4'
H H 0.0000 0.0000 'International Tables Vol C Tables 4.2.6.8 and 6.1.1.4'
N N 0.0061 0.0033 'International Tables Vol C Tables 4.2.6.8 and 6.1.1.4'
O O 0.0106 0.0060 'International Tables Vol C Tables 4.2.6.8 and 6.1.1.4'
S S 0.1246 0.1234 'International Tables Vol C Tables 4.2.6.8 and 6.1.1.4'
Br Br -0.2901 2.4595 'International Tables Vol C Tables 4.2.6.8 and 6.1.1.4'

loop_
_geom_angle_atom_site_label_1
_geom_angle_atom_site_label_2
_geom_angle_atom_site_label_3
_geom_angle
C13A S1A C10A 91.12(13)
O2A N1A O3A 123.6(3)
O2A N1A C3A 118.9(2)
O3A N1A C3A 117.5(3)
C2A C1A C6A 120.5(2)
C2A C1A H1AA 119.8
C6A C1A H1AA 119.8
C3A C2A C1A 118.4(2)
C3A C2A H2AA 120.8
C1A C2A H2AA 120.8
C2A C3A C4A 123.0(2)
C2A C3A N1A 118.5(2)
C4A C3A N1A 118.5(2)
C3A C4A C5A 118.1(2)
C3A C4A H4AA 120.9
C5A C4A H4AA 120.9
C4A C5A C6A 120.0(2)
C4A C5A H5AA 120.0
C6A C5A H5AA 120.0
C1A C6A C5A 119.9(2)
C1A C6A C7A 123.1(2)
C5A C6A C7A 116.9(2)
O1A C7A C8A 121.6(2)
O1A C7A C6A 119.4(2)
C8A C7A C6A 119.0(2)
C9A C8A C7A 119.2(2)
C9A C8A H8AA 120.4
C7A C8A H8AA 120.4
C8A C9A C10A 127.2(3)
C8A C9A H9AA 116.4
C10A C9A H9AA 116.4
C11A C10A C9A 124.7(2)
C11A C10A S1A 110.81(19)
C9A C10A S1A 124.4(2)
C10A C11A C12A 113.9(2)
C10A C11A H11A 123.1
C12A C11A H11A 123.1
C13A C12A C11A 110.7(2)
C13A C12A H12A 124.7
C11A C12A H12A 124.7
C12A C13A S1A 113.5(2)
C12A C13A Br1A 125.4(2)
S1A C13A Br1A 121.06(15)
C13B S1B C10B 90.67(14)
O2B N1B O3B 124.3(3)
O2B N1B C3B 118.5(3)
O3B N1B C3B 117.2(3)
C2B C1B C6B 120.5(3)
C2B C1B H1BA 119.7
C6B C1B H1BA 119.7
C1B C2B C3B 118.4(3)
C1B C2B H2BA 120.8
C3B C2B H2BA 120.8
C4B C3B C2B 122.8(2)
C4B C3B N1B 119.1(2)
C2B C3B N1B 118.1(3)
C3B C4B C5B 118.2(2)
C3B C4B H4BA 120.9
C5B C4B H4BA 120.9
C4B C5B C6B 120.6(3)
C4B C5B H5BA 119.7
C6B C5B H5BA 119.7
C1B C6B C5B 119.5(2)
C1B C6B C7B 123.2(2)
C5B C6B C7B 117.3(2)
O1B C7B C8B 121.9(3)
O1B C7B C6B 119.3(3)
C8B C7B C6B 118.8(2)
C9B C8B C7B 119.3(3)
C9B C8B H8BA 120.4
C7B C8B H8BA 120.4
C8B C9B C10B 126.4(3)
C8B C9B H9BA 116.8
C10B C9B H9BA 116.8
C11B C10B C9B 125.3(3)
C11B C10B S1B 111.1(2)
C9B C10B S1B 123.6(2)
C10B C11B C12B 113.0(3)
C10B C11B H11B 123.5
C12B C11B H11B 123.5
C13B C12B C11B 111.5(3)
C13B C12B H12B 124.2
C11B C12B H12B 124.2
C12B C13B S1B 113.7(2)
C12B C13B Br1B 125.9(2)
S1B C13B Br1B 120.42(17)

loop_
_geom_bond_atom_site_label_1
_geom_bond_atom_site_label_2
_geom_bond_distance
Br1A C13A 1.871(3)
S1A C13A 1.716(3)
S1A C10A 1.728(3)
O1A C7A 1.223(3)
O2A N1A 1.219(4)
O3A N1A 1.229(3)
N1A C3A 1.465(3)
C1A C2A 1.385(4)
C1A C6A 1.395(4)
C1A H1AA 0.9300
C2A C3A 1.384(4)
C2A H2AA 0.9300
C3A C4A 1.391(4)
C4A C5A 1.391(4)
C4A H4AA 0.9300
C5A C6A 1.408(4)
C5A H5AA 0.9300
C6A C7A 1.499(4)
C7A C8A 1.478(4)
C8A C9A 1.350(4)
C8A H8AA 0.9300
C9A C10A 1.439(4)
C9A H9AA 0.9300
C10A C11A 1.369(4)
C11A C12A 1.424(4)
C11A H11A 0.9300
C12A C13A 1.360(4)
C12A H12A 0.9300
Br1B C13B 1.869(3)
S1B C13B 1.722(3)
S1B C10B 1.733(3)
O1B C7B 1.224(4)
O2B N1B 1.223(4)
O3B N1B 1.228(4)
N1B C3B 1.473(4)
C1B C2B 1.382(4)
C1B C6B 1.399(4)
C1B H1BA 0.9300
C2B C3B 1.385(4)
C2B H2BA 0.9300
C3B C4B 1.383(4)
C4B C5B 1.385(4)
C4B H4BA 0.9300
C5B C6B 1.400(4)
C5B H5BA 0.9300
C6B C7B 1.500(4)
C7B C8B 1.479(4)
C8B C9B 1.350(4)
C8B H8BA 0.9300
C9B C10B 1.441(4)
C9B H9BA 0.9300
C10B C11B 1.375(4)
C11B C12B 1.426(4)
C11B H11B 0.9300
C12B C13B 1.344(4)
C12B H12B 0.9300

loop_
_geom_hbond_atom_site_label_D
_geom_hbond_atom_site_label_H
_geom_hbond_atom_site_label_A
_geom_hbond_site_symmetry_A
_geom_hbond_distance_DH
_geom_hbond_distance_HA
_geom_hbond_distance_DA
_geom_hbond_angle_DHA
_geom_hbond_publ_flag
C5A H5AA O1B 1_755 0.93 2.59 3.284(4) 132 y
C9A H9AA O1A 1_555 0.93 2.44 2.787(3) 102 y
C2B H2BA O2A 2_555 0.93 2.58 3.313(4) 136 y
C8B H8BA S1B 1_555 0.93 2.88 3.220(3) 103 y
C9B H9BA O1B 1_555 0.93 2.45 2.791(4) 102 y
C12A H12A O3A 3_555 0.93 2.44 3.362(4) 171 y
C12B H12B O3B 3_455 0.93 2.47 3.392(4) 174 y

loop_
_geom_torsion_atom_site_label_1
_geom_torsion_atom_site_label_2
_geom_torsion_atom_site_label_3
_geom_torsion_atom_site_label_4
_geom_torsion
C6A C1A C2A C3A 0.9(4)
C1A C2A C3A C4A 1.1(4)
C1A C2A C3A N1A -178.6(2)
O2A N1A C3A C2A -7.8(4)
O3A N1A C3A C2A 171.1(3)
O2A N1A C3A C4A 172.4(3)
O3A N1A C3A C4A -8.7(4)
C2A C3A C4A C5A -1.3(4)
N1A C3A C4A C5A 178.5(2)
C3A C4A C5A C6A -0.5(4)
C2A C1A C6A C5A -2.6(4)
C2A C1A C6A C7A 175.3(2)
C4A C5A C6A C1A 2.4(4)
C4A C5A C6A C7A -175.6(3)
C1A C6A C7A O1A -162.4(3)
C5A C6A C7A O1A 15.5(4)
C1A C6A C7A C8A 16.6(4)
C5A C6A C7A C8A -165.4(2)
O1A C7A C8A C9A 9.6(4)
C6A C7A C8A C9A -169.4(3)
C7A C8A C9A C10A 179.1(3)
C8A C9A C10A C11A -176.1(3)
C8A C9A C10A S1A 1.6(4)
C13A S1A C10A C11A 1.1(2)
C13A S1A C10A C9A -176.9(3)
C9A C10A C11A C12A 176.9(3)
S1A C10A C11A C12A -1.1(4)
C10A C11A C12A C13A 0.5(4)
C11A C12A C13A S1A 0.3(4)
C11A C12A C13A Br1A 179.9(2)
C10A S1A C13A C12A -0.8(3)
C10A S1A C13A Br1A 179.61(19)
C6B C1B C2B C3B 0.2(4)
C1B C2B C3B C4B -0.6(4)
C1B C2B C3B N1B 179.7(3)
O2B N1B C3B C4B 172.9(3)
O3B N1B C3B C4B -7.1(4)
O2B N1B C3B C2B -7.4(4)
O3B N1B C3B C2B 172.6(3)
C2B C3B C4B C5B 1.8(4)
N1B C3B C4B C5B -178.6(3)
C3B C4B C5B C6B -2.5(4)
C2B C1B C6B C5B -1.0(4)
C2B C1B C6B C7B 179.9(3)
C4B C5B C6B C1B 2.2(4)
C4B C5B C6B C7B -178.7(3)
C1B C6B C7B O1B -175.8(3)
C5B C6B C7B O1B 5.0(4)
C1B C6B C7B C8B 4.1(4)
C5B C6B C7B C8B -175.1(2)
O1B C7B C8B C9B -4.2(4)
C6B C7B C8B C9B 175.9(3)
C7B C8B C9B C10B -177.7(3)
C8B C9B C10B C11B -176.9(3)
C8B C9B C10B S1B 1.4(5)
C13B S1B C10B C11B -0.1(2)
C13B S1B C10B C9B -178.6(3)
C9B C10B C11B C12B 177.9(3)
S1B C10B C11B C12B -0.5(4)
C10B C11B C12B C13B 1.1(4)
C11B C12B C13B S1B -1.2(4)
C11B C12B C13B Br1B 176.9(2)
C10B S1B C13B C12B 0.8(3)
C10B S1B C13B Br1B -177.47(19)

loop_
_cod_related_entry_id
_cod_related_entry_database
_cod_related_entry_code
1 ChemSpider 4698617
